data_9007553
loop_
_publ_author_name
'Rea, J. R.'
'Kostiner, E.'

_publ_section_title
;
 The crystal structure of manganese fluorophosphate, Mn2(PO4)F
;
_journal_name_full 'Acta Crystallographica, Section B'
_journal_page_first 2525
_journal_page_last 2529
_journal_paper_doi 10.1107/S0567740872006417
_journal_volume 28
_journal_year 1972
_chemical_compound_source Synthetic
_chemical_formula_sum 'F Mn2 O4 P'
_chemical_name_mineral Triplite
_space_group_IT_number 15
_symmetry_space_group_name_Hall '-C 2yc'
_symmetry_space_group_name_H-M 'C 1 2/c 1'
_cell_angle_alpha 90
_cell_angle_beta 119.99
_cell_angle_gamma 90
_cell_length_a 13.410
_cell_length_b 6.5096
_cell_length_c 10.094
_cell_formula_units_Z 8
_cell_volume 763.169
_database_code_amcsd 0009440
_exptl_crystal_density_diffrn 3.896
_cod_original_formula_sum 'Mn2 P O4 F'
_cod_database_code 9007553

loop_
_space_group_symop_operation_xyz
x,y,z
1/2+x,1/2+y,z
x,-y,1/2+z
1/2+x,1/2-y,1/2+z
-x,y,1/2-z
1/2-x,1/2+y,1/2-z
-x,-y,-z
1/2-x,1/2-y,-z

loop_
_atom_site_aniso_label
_atom_site_aniso_U_11
_atom_site_aniso_U_22
_atom_site_aniso_U_33
_atom_site_aniso_U_12
_atom_site_aniso_U_13
_atom_site_aniso_U_23
Mn1 0.00718 0.01076 0.00759 0.00253 0.00365 0.00164
Mn2 0.00847 0.00569 0.00860 -0.00061 0.00468 0.00023
P 0.00431 0.00429 0.00503 -0.00034 0.00175 -0.00012
O1 0.01087 0.00708 0.00747 -0.00088 0.00288 0.00239
O2 0.00690 0.01316 0.01177 0.00188 0.00643 0.00150
O3 0.00847 0.00910 0.00581 -0.00176 0.00010 0.00138
O4 0.01025 0.00517 0.01189 -0.00111 0.00694 0.00012
F 0.01148 0.01696 0.02075 -0.00034 0.00998 -0.00657

loop_
_atom_site_label
_atom_site_fract_x
_atom_site_fract_y
_atom_site_fract_z
Mn1 0.05582 0.26660 0.99515
Mn2 0.34421 0.39570 0.64860
P 0.17571 0.40582 0.80601
O1 0.30690 0.08160 0.58280
O2 0.21010 0.14410 0.18800
O3 0.41570 0.03670 0.35820
O4 0.36770 0.28260 0.14510
F 0.01400 0.09700 0.39180

loop_
_cod_related_entry_id
_cod_related_entry_database
_cod_related_entry_code
1 AMCSD 0009440
